data_7719501
loop_
_publ_author_name
'Cao, Qing-Ling'
'Zhong, Wen-He'
'Zhu, Jie-Yu'
'Shi, Cai-Hong'
'Zhao, Jia-Jia'
'Chen, Li-Zhuang'

_publ_section_title
;
 High photoluminescence quantum yield modulation of zero-dimensional
 organic-inorganic Mn(II) metal halides by substituent modification.
;
_journal_issue 42
_journal_name_full 'Dalton transactions (Cambridge, England : 2003)'
_journal_page_first 15801
_journal_page_last 15807
_journal_paper_doi 10.1039/d5dt01992c
_journal_volume 54
_journal_year 2025
_chemical_formula_moiety 'Br4 Mn, 2(C11 H15 N P)'
_chemical_formula_sum 'C22 H30 Br4 Mn N2 P2'
_chemical_formula_weight 759.00
_space_group_crystal_system monoclinic
_space_group_IT_number 14
_space_group_name_Hall '-P 2ybc'
_space_group_name_H-M_alt 'P 1 21/c 1'
_atom_sites_solution_hydrogens geom
_atom_sites_solution_primary iterative
_atom_sites_solution_secondary difmap
_audit_block_doi 10.5517/ccdc.csd.cc2khfh0
_audit_creation_date 2025-03-03
_audit_creation_method
;
Olex2 1.2
(compiled 2018.05.29 svn.r3508 for OlexSys, GUI svn.r5506)
;
_audit_update_record
;
2025-03-06 deposited with the CCDC.	2025-09-23 downloaded from the CCDC.
;
_cell_angle_alpha 90.00
_cell_angle_beta 99.689(2)
_cell_angle_gamma 90.00
_cell_formula_units_Z 4
_cell_length_a 9.7372(3)
_cell_length_b 29.4373(9)
_cell_length_c 10.6911(3)
_cell_measurement_reflns_used 5107
_cell_measurement_temperature 296(2)
_cell_measurement_theta_max 22.808
_cell_measurement_theta_min 2.232
_cell_volume 3020.75(16)
_computing_cell_refinement 'SAINT V8.40B (?, 2016)'
_computing_data_reduction 'SAINT V8.40B (?, 2016)'
_computing_molecular_graphics 'Olex2 (Dolomanov et al., 2009)'
_computing_publication_material 'Olex2 (Dolomanov et al., 2009)'
_computing_structure_refinement 'XH (Sheldrick, 2008)'
_computing_structure_solution 'olex2.solve (Bourhis et al., 2015)'
_diffrn_ambient_temperature 296.15
_diffrn_measured_fraction_theta_full 0.980
_diffrn_measured_fraction_theta_max 0.980
_diffrn_measurement_device_type 'CCD area detector'
_diffrn_measurement_method 'phi and omega scans'
_diffrn_radiation_monochromator graphite
_diffrn_radiation_type MoK\a
_diffrn_radiation_wavelength 0.71073
_diffrn_reflns_av_R_equivalents 0.0333
_diffrn_reflns_av_unetI/netI 0.0544
_diffrn_reflns_limit_h_max 12
_diffrn_reflns_limit_h_min -12
_diffrn_reflns_limit_k_max 28
_diffrn_reflns_limit_k_min -38
_diffrn_reflns_limit_l_max 13
_diffrn_reflns_limit_l_min -11
_diffrn_reflns_number 19624
_diffrn_reflns_theta_full 27.52
_diffrn_reflns_theta_max 27.52
_diffrn_reflns_theta_min 2.23
_diffrn_source 'fine-focus sealed tube'
_exptl_absorpt_coefficient_mu 5.846
_exptl_absorpt_correction_T_max 0.5656
_exptl_absorpt_correction_T_min 0.5170
_exptl_crystal_colour 'clear light green'
_exptl_crystal_colour_lustre clear
_exptl_crystal_colour_modifier light
_exptl_crystal_colour_primary green
_exptl_crystal_density_diffrn 1.669
_exptl_crystal_density_method 'not measured'
_exptl_crystal_description cube
_exptl_crystal_F_000 1484
_exptl_crystal_size_max 0.13
_exptl_crystal_size_mid 0.12
_exptl_crystal_size_min 0.11
_refine_diff_density_max 0.860
_refine_diff_density_min -1.197
_refine_diff_density_rms 0.094
_refine_ls_extinction_method none
_refine_ls_goodness_of_fit_ref 1.040
_refine_ls_hydrogen_treatment constr
_refine_ls_matrix_type full
_refine_ls_number_parameters 286
_refine_ls_number_reflns 6816
_refine_ls_number_restraints 0
_refine_ls_restrained_S_all 1.040
_refine_ls_R_factor_all 0.0952
_refine_ls_R_factor_gt 0.0426
_refine_ls_shift/su_max 0.001
_refine_ls_shift/su_mean 0.000
_refine_ls_structure_factor_coef Fsqd
_refine_ls_weighting_details 'calc w=1/[\s^2^(Fo^2^)+(0.0510P)^2^+0.4841P] where P=(Fo^2^+2Fc^2^)/3'
_refine_ls_weighting_scheme calc
_refine_ls_wR_factor_gt 0.0930
_refine_ls_wR_factor_ref 0.1081
_reflns_number_gt 4168
_reflns_number_total 6816
_reflns_threshold_expression >2sigma(I)
_cod_data_source_file d5dt01992c2.cif
_cod_data_source_block 1_a_CCDC2
_cod_depositor_comments 'Adding full bibliography for 7719499--7719501.cif.'
_cod_database_code 7719501
_olex2_refinement_description
;
1. Fixed Uiso
 At 1.2 times of:
  All C(H) groups, All C(H,H) groups
 At 1.5 times of:
  All C(H,H,H) groups
2.a Secondary CH2 refined with riding coordinates:
 C4(H4A,H4B), C15(H15A,H15B)
2.b Aromatic/amide H refined with riding coordinates:
 C6(H6), C7(H7), C10(H10), C9(H9), C20(H20), C21(H21), C18(H18), C17(H17)
2.c Idealised Me refined as rotating group:
 C2(H2A,H2B,H2C), C1(H1A,H1B,H1C), C3(H3A,H3B,H3C), C14(H14A,H14B,H14C),
 C13(H13A,H13B,H13C), C12(H12A,H12B,H12C)
;
_olex2_submission_special_instructions 'No special instructions were received'

loop_
_space_group_symop_id
_space_group_symop_operation_xyz
1 'x, y, z'
2 '-x, y+1/2, -z+1/2'
3 '-x, -y, -z'
4 'x, -y-1/2, z-1/2'

loop_
_atom_site_label
_atom_site_type_symbol
_atom_site_fract_x
_atom_site_fract_y
_atom_site_fract_z
_atom_site_U_iso_or_equiv
_atom_site_adp_type
_atom_site_occupancy
_atom_site_calc_flag
_atom_site_disorder_assembly
_atom_site_disorder_group
_atom_site_refinement_flags_posn
Br1 Br 0.26818(5) 0.593093(16) 0.37659(5) 0.06013(16) Uani 1 d . . .
Br2 Br 0.47214(4) 0.691779(16) 0.61483(5) 0.05553(15) Uani 1 d . . .
Br3 Br 0.05234(5) 0.674109(18) 0.58368(6) 0.07034(18) Uani 1 d . . .
Br4 Br 0.33479(6) 0.579362(19) 0.75853(6) 0.0801(2) Uani 1 d . . .
Mn1 Mn 0.27878(6) 0.63541(2) 0.58161(6) 0.04480(18) Uani 1 d . . .
P1 P 0.74671(11) 0.32911(4) 0.96425(11) 0.0433(3) Uani 1 d . . .
P2 P 0.23571(11) 0.42800(4) 0.37800(12) 0.0463(3) Uani 1 d . . .
C2 C 0.7969(5) 0.29629(16) 0.8409(4) 0.0610(13) Uani 1 d . . .
H2A H 0.8119 0.3159 0.7728 0.091 Uiso 1 calc . . GR
H2B H 0.7246 0.2749 0.8104 0.091 Uiso 1 calc . . GR
H2C H 0.8814 0.2802 0.8727 0.091 Uiso 1 calc . . GR
C4 C 0.5882(4) 0.35962(14) 0.9109(4) 0.0508(11) Uani 1 d . . .
H4A H 0.5606 0.3751 0.9829 0.061 Uiso 1 calc . . R
H4B H 0.6061 0.3827 0.8507 0.061 Uiso 1 calc . . R
C5 C 0.4686(4) 0.33029(14) 0.8489(4) 0.0442(10) Uani 1 d . . .
C6 C 0.4618(4) 0.31694(14) 0.7246(4) 0.0448(10) Uani 1 d . . .
H6 H 0.5291 0.3271 0.6789 0.054 Uiso 1 calc . . R
C7 C 0.3576(4) 0.28898(15) 0.6674(4) 0.0459(10) Uani 1 d . . .
H7 H 0.3547 0.2800 0.5836 0.055 Uiso 1 calc . . R
C8 C 0.2572(4) 0.27429(15) 0.7343(4) 0.0453(10) Uani 1 d . . .
C11 C 0.1534(5) 0.24284(18) 0.6731(5) 0.0581(13) Uani 1 d . . .
N1 N 0.0768(5) 0.21759(18) 0.6213(4) 0.0825(14) Uani 1 d . . .
C1 C 0.8770(5) 0.37071(16) 1.0158(5) 0.0635(13) Uani 1 d . . .
H1A H 0.9666 0.3563 1.0334 0.095 Uiso 1 calc . . GR
H1B H 0.8575 0.3852 1.0914 0.095 Uiso 1 calc . . GR
H1C H 0.8771 0.3931 0.9504 0.095 Uiso 1 calc . . GR
C10 C 0.3650(5) 0.31517(17) 0.9156(4) 0.0590(13) Uani 1 d . . .
H10 H 0.3682 0.3237 0.9998 0.071 Uiso 1 calc . . R
C9 C 0.2597(4) 0.28805(17) 0.8582(4) 0.0576(12) Uani 1 d . . .
H9 H 0.1897 0.2789 0.9021 0.069 Uiso 1 calc . . R
C3 C 0.7205(5) 0.29195(17) 1.0890(4) 0.0599(13) Uani 1 d . . .
H3A H 0.6592 0.2677 1.0552 0.090 Uiso 1 calc . . GR
H3B H 0.6797 0.3085 1.1509 0.090 Uiso 1 calc . . GR
H3C H 0.8083 0.2795 1.1283 0.090 Uiso 1 calc . . GR
N2 N 0.2002(7) 0.5031(2) 1.0677(5) 0.121(2) Uani 1 d . . .
C22 C 0.2136(7) 0.4855(2) 0.9774(6) 0.0815(17) Uani 1 d . . .
C19 C 0.2277(6) 0.46175(16) 0.8613(5) 0.0608(13) Uani 1 d . . .
C20 C 0.1144(6) 0.44050(18) 0.7899(5) 0.0675(14) Uani 1 d . . .
H20 H 0.0280 0.4413 0.8159 0.081 Uiso 1 calc . . R
C21 C 0.1295(5) 0.41841(16) 0.6818(5) 0.0612(13) Uani 1 d . . .
H21 H 0.0532 0.4036 0.6353 0.073 Uiso 1 calc . . R
C16 C 0.2563(4) 0.41745(14) 0.6392(4) 0.0448(10) Uani 1 d . . .
C15 C 0.2710(4) 0.39333(14) 0.5175(4) 0.0502(11) Uani 1 d . . .
H15A H 0.2080 0.3676 0.5068 0.060 Uiso 1 calc . . R
H15B H 0.3652 0.3816 0.5252 0.060 Uiso 1 calc . . R
C14 C 0.0705(5) 0.45461(18) 0.3632(6) 0.0807(17) Uani 1 d . . .
H14A H 0.0654 0.4719 0.4384 0.121 Uiso 1 calc . . GR
H14B H -0.0012 0.4319 0.3522 0.121 Uiso 1 calc . . GR
H14C H 0.0578 0.4745 0.2909 0.121 Uiso 1 calc . . GR
C13 C 0.3651(5) 0.47034(17) 0.3851(5) 0.0685(14) Uani 1 d . . .
H13A H 0.3495 0.4878 0.3082 0.103 Uiso 1 calc . . GR
H13B H 0.4553 0.4563 0.3947 0.103 Uiso 1 calc . . GR
H13C H 0.3610 0.4899 0.4561 0.103 Uiso 1 calc . . GR
C18 C 0.3567(5) 0.46073(15) 0.8219(5) 0.0599(13) Uani 1 d . . .
H18 H 0.4334 0.4748 0.8699 0.072 Uiso 1 calc . . R
C17 C 0.3694(4) 0.43866(14) 0.7111(5) 0.0511(11) Uani 1 d . . .
H17 H 0.4554 0.4380 0.6842 0.061 Uiso 1 calc . . R
C12 C 0.2391(6) 0.39214(17) 0.2443(5) 0.0713(15) Uani 1 d . . .
H12A H 0.2192 0.4098 0.1679 0.107 Uiso 1 calc . . GR
H12B H 0.1704 0.3687 0.2427 0.107 Uiso 1 calc . . GR
H12C H 0.3297 0.3786 0.2503 0.107 Uiso 1 calc . . GR

loop_
_atom_site_aniso_label
_atom_site_aniso_U_11
_atom_site_aniso_U_22
_atom_site_aniso_U_33
_atom_site_aniso_U_23
_atom_site_aniso_U_13
_atom_site_aniso_U_12
Br1 0.0620(3) 0.0583(3) 0.0634(3) -0.0175(3) 0.0203(2) -0.0049(2)
Br2 0.0499(2) 0.0541(3) 0.0650(3) -0.0064(2) 0.0166(2) -0.0124(2)
Br3 0.0464(3) 0.0634(3) 0.1008(4) -0.0261(3) 0.0113(3) 0.0001(2)
Br4 0.1067(4) 0.0621(4) 0.0768(4) 0.0227(3) 0.0310(3) 0.0119(3)
Mn1 0.0456(3) 0.0413(4) 0.0499(4) -0.0015(3) 0.0149(3) -0.0038(3)
P1 0.0447(6) 0.0436(7) 0.0395(6) 0.0019(5) 0.0011(5) 0.0036(5)
P2 0.0434(6) 0.0384(6) 0.0547(7) 0.0009(6) 0.0012(5) 0.0018(5)
C2 0.072(3) 0.063(3) 0.050(3) -0.001(2) 0.013(2) 0.022(2)
C4 0.058(3) 0.045(3) 0.046(3) -0.006(2) -0.001(2) 0.010(2)
C5 0.046(2) 0.043(3) 0.041(3) -0.001(2) -0.002(2) 0.0101(19)
C6 0.048(2) 0.049(3) 0.036(2) 0.008(2) 0.004(2) 0.000(2)
C7 0.053(2) 0.053(3) 0.031(2) 0.008(2) 0.003(2) -0.004(2)
C8 0.037(2) 0.056(3) 0.040(3) 0.009(2) -0.0005(19) 0.0037(19)
C11 0.053(3) 0.075(4) 0.046(3) 0.013(3) 0.009(2) -0.009(3)
N1 0.072(3) 0.100(4) 0.073(3) 0.006(3) 0.004(3) -0.031(3)
C1 0.052(3) 0.063(3) 0.072(3) -0.002(3) 0.001(2) -0.006(2)
C10 0.053(3) 0.088(4) 0.035(3) 0.000(3) 0.008(2) 0.018(3)
C9 0.045(2) 0.084(4) 0.045(3) 0.006(3) 0.012(2) 0.000(2)
C3 0.061(3) 0.066(3) 0.049(3) 0.016(2) -0.001(2) -0.001(2)
N2 0.193(7) 0.114(5) 0.056(3) -0.009(3) 0.023(4) 0.032(4)
C22 0.122(5) 0.066(4) 0.059(4) 0.009(3) 0.023(3) 0.014(3)
C19 0.090(4) 0.043(3) 0.050(3) 0.005(2) 0.016(3) 0.010(3)
C20 0.069(3) 0.070(4) 0.069(4) 0.006(3) 0.027(3) 0.001(3)
C21 0.048(3) 0.065(3) 0.069(4) 0.004(3) 0.005(3) -0.009(2)
C16 0.043(2) 0.038(2) 0.052(3) 0.005(2) 0.003(2) 0.0033(19)
C15 0.049(2) 0.034(2) 0.064(3) 0.003(2) 0.001(2) 0.0025(19)
C14 0.060(3) 0.081(4) 0.099(5) 0.023(3) 0.007(3) 0.023(3)
C13 0.068(3) 0.058(3) 0.079(4) -0.001(3) 0.011(3) -0.015(2)
C18 0.065(3) 0.050(3) 0.062(3) -0.003(3) 0.002(3) -0.002(2)
C17 0.041(2) 0.048(3) 0.063(3) -0.002(2) 0.004(2) 0.0026(19)
C12 0.086(4) 0.063(3) 0.059(3) -0.008(3) -0.006(3) 0.000(3)

loop_
_atom_type_symbol
_atom_type_description
_atom_type_scat_dispersion_real
_atom_type_scat_dispersion_imag
_atom_type_scat_source
C C 0.0033 0.0016 'International Tables Vol C Tables 4.2.6.8 and 6.1.1.4'
H H 0.0000 0.0000 'International Tables Vol C Tables 4.2.6.8 and 6.1.1.4'
Br Br -0.2901 2.4595 'International Tables Vol C Tables 4.2.6.8 and 6.1.1.4'
Mn Mn 0.3368 0.7283 'International Tables Vol C Tables 4.2.6.8 and 6.1.1.4'
N N 0.0061 0.0033 'International Tables Vol C Tables 4.2.6.8 and 6.1.1.4'
P P 0.1023 0.0942 'International Tables Vol C Tables 4.2.6.8 and 6.1.1.4'

loop_
_geom_angle_atom_site_label_1
_geom_angle_atom_site_label_2
_geom_angle_atom_site_label_3
_geom_angle
_geom_angle_site_symmetry_1
_geom_angle_site_symmetry_3
_geom_angle_publ_flag
Br2 Mn1 Br1 112.00(3) . . ?
Br2 Mn1 Br4 105.58(3) . . ?
Br3 Mn1 Br1 109.23(3) . . ?
Br3 Mn1 Br2 110.12(3) . . ?
Br3 Mn1 Br4 112.13(3) . . ?
Br4 Mn1 Br1 107.76(3) . . ?
C2 P1 C4 111.5(2) . . ?
C2 P1 C1 109.5(2) . . ?
C2 P1 C3 108.4(2) . . ?
C1 P1 C4 106.5(2) . . ?
C3 P1 C4 108.8(2) . . ?
C3 P1 C1 112.1(2) . . ?
C14 P2 C15 111.7(2) . . ?
C14 P2 C12 109.2(3) . . ?
C13 P2 C15 109.3(2) . . ?
C13 P2 C14 108.8(3) . . ?
C13 P2 C12 110.1(3) . . ?
C12 P2 C15 107.6(2) . . ?
C5 C4 P1 114.3(3) . . ?
C6 C5 C4 119.7(4) . . ?
C6 C5 C10 118.6(4) . . ?
C10 C5 C4 121.7(4) . . ?
C7 C6 C5 121.0(4) . . ?
C6 C7 C8 119.7(4) . . ?
C7 C8 C11 118.1(4) . . ?
C7 C8 C9 120.5(4) . . ?
C9 C8 C11 121.3(4) . . ?
N1 C11 C8 176.5(5) . . ?
C9 C10 C5 120.6(4) . . ?
C10 C9 C8 119.6(4) . . ?
N2 C22 C19 178.3(8) . . ?
C20 C19 C22 120.6(5) . . ?
C20 C19 C18 120.0(5) . . ?
C18 C19 C22 119.3(5) . . ?
C21 C20 C19 119.9(5) . . ?
C20 C21 C16 121.3(5) . . ?
C21 C16 C15 120.8(4) . . ?
C17 C16 C21 118.6(4) . . ?
C17 C16 C15 120.7(4) . . ?
C16 C15 P2 114.6(3) . . ?
C17 C18 C19 119.2(4) . . ?
C18 C17 C16 120.9(4) . . ?

loop_
_geom_bond_atom_site_label_1
_geom_bond_atom_site_label_2
_geom_bond_distance
_geom_bond_site_symmetry_2
_geom_bond_publ_flag
Br1 Mn1 2.5082(8) . ?
Br2 Mn1 2.4898(7) . ?
Br3 Mn1 2.4852(7) . ?
Br4 Mn1 2.5000(8) . ?
P1 C2 1.768(4) . ?
P1 C4 1.794(4) . ?
P1 C1 1.783(4) . ?
P1 C3 1.776(4) . ?
P2 C15 1.792(4) . ?
P2 C14 1.772(5) . ?
P2 C13 1.765(5) . ?
P2 C12 1.781(5) . ?
C4 C5 1.510(6) . ?
C5 C6 1.376(6) . ?
C5 C10 1.402(6) . ?
C6 C7 1.368(6) . ?
C7 C8 1.374(6) . ?
C8 C11 1.444(7) . ?
C8 C9 1.381(6) . ?
C11 N1 1.130(6) . ?
C10 C9 1.362(6) . ?
N2 C22 1.123(7) . ?
C22 C19 1.451(8) . ?
C19 C20 1.381(7) . ?
C19 C18 1.390(7) . ?
C20 C21 1.354(7) . ?
C21 C16 1.387(6) . ?
C16 C15 1.510(6) . ?
C16 C17 1.381(6) . ?
C18 C17 1.375(6) . ?

loop_
_geom_torsion_atom_site_label_1
_geom_torsion_atom_site_label_2
_geom_torsion_atom_site_label_3
_geom_torsion_atom_site_label_4
_geom_torsion
_geom_torsion_site_symmetry_1
_geom_torsion_site_symmetry_2
_geom_torsion_site_symmetry_3
_geom_torsion_site_symmetry_4
_geom_torsion_publ_flag
P1 C4 C5 C6 -79.7(5) . . . . ?
P1 C4 C5 C10 98.6(4) . . . . ?
C2 P1 C4 C5 53.7(4) . . . . ?
C4 C5 C6 C7 177.5(4) . . . . ?
C4 C5 C10 C9 -178.8(4) . . . . ?
C5 C6 C7 C8 0.6(6) . . . . ?
C5 C10 C9 C8 1.9(7) . . . . ?
C6 C5 C10 C9 -0.4(7) . . . . ?
C6 C7 C8 C11 -176.6(4) . . . . ?
C6 C7 C8 C9 1.0(6) . . . . ?
C7 C8 C11 N1 23(9) . . . . ?
C7 C8 C9 C10 -2.2(7) . . . . ?
C11 C8 C9 C10 175.3(4) . . . . ?
C1 P1 C4 C5 173.2(3) . . . . ?
C10 C5 C6 C7 -0.9(6) . . . . ?
C9 C8 C11 N1 -154(9) . . . . ?
C3 P1 C4 C5 -65.8(4) . . . . ?
N2 C22 C19 C20 30(26) . . . . ?
N2 C22 C19 C18 -151(25) . . . . ?
C22 C19 C20 C21 -179.8(5) . . . . ?
C22 C19 C18 C17 -179.3(4) . . . . ?
C19 C20 C21 C16 -1.5(8) . . . . ?
C19 C18 C17 C16 -0.3(7) . . . . ?
C20 C19 C18 C17 0.4(7) . . . . ?
C20 C21 C16 C15 -179.0(4) . . . . ?
C20 C21 C16 C17 1.6(7) . . . . ?
C21 C16 C15 P2 89.4(4) . . . . ?
C21 C16 C17 C18 -0.7(7) . . . . ?
C15 C16 C17 C18 179.9(4) . . . . ?
C14 P2 C15 C16 -53.6(4) . . . . ?
C13 P2 C15 C16 66.9(4) . . . . ?
C18 C19 C20 C21 0.4(7) . . . . ?
C17 C16 C15 P2 -91.2(4) . . . . ?
C12 P2 C15 C16 -173.5(3) . . . . ?
